data_1562106
loop_
_publ_author_name
'Wu, Yunlong'
'Zhao, Yanqing'
'Yang, Guo-Ping'
'Guo, Yanjun'
'Wang, Yao-Yu'
'Shi, Qi-Zhen'

_publ_section_title
;
 Influence of the steric effect of flexible isomeric phenylenediacetic
 acids on the resultant lead(II) coordination polymers
;
_journal_name_full 'Journal of Solid State Chemistry'
_journal_page_first 131
_journal_page_last 137
_journal_paper_doi 10.1016/j.jssc.2014.07.018
_journal_volume 223
_journal_year 2015
_chemical_formula_sum 'C10 H10 O5 Pb'
_chemical_formula_weight 417.37
_space_group_IT_number 2
_space_group_name_Hall '-P 1'
_space_group_name_H-M_alt 'P -1'
_symmetry_cell_setting triclinic
_symmetry_space_group_name_H-M 'P -1'
_atom_sites_solution_hydrogens geom
_atom_sites_solution_primary direct
_atom_sites_solution_secondary difmap
_cell_angle_alpha 81.604(3)
_cell_angle_beta 83.479(3)
_cell_angle_gamma 77.488(3)
_cell_formula_units_Z 2
_cell_length_a 7.2628(18)
_cell_length_b 7.3933(18)
_cell_length_c 10.490(3)
_cell_measurement_reflns_used 1874
_cell_measurement_temperature 296(2)
_cell_measurement_theta_max 27.770
_cell_measurement_theta_min 2.349
_cell_volume 542.0(2)
_computing_structure_refinement 'SHELXL-97 (Sheldrick, 1997)'
_computing_structure_solution 'SHELXS-97 (Sheldrick, 1990)'
_diffrn_ambient_temperature 296(2)
_diffrn_measured_fraction_theta_full 0.977
_diffrn_measured_fraction_theta_max 0.977
_diffrn_radiation_monochromator graphite
_diffrn_radiation_source 'fine-focus sealed tube'
_diffrn_radiation_type MoK\a
_diffrn_radiation_wavelength 0.71073
_diffrn_reflns_av_R_equivalents 0.0220
_diffrn_reflns_av_sigmaI/netI 0.0457
_diffrn_reflns_limit_h_max 8
_diffrn_reflns_limit_h_min -8
_diffrn_reflns_limit_k_max 8
_diffrn_reflns_limit_k_min -8
_diffrn_reflns_limit_l_max 6
_diffrn_reflns_limit_l_min -12
_diffrn_reflns_number 2672
_diffrn_reflns_theta_full 25.10
_diffrn_reflns_theta_max 25.10
_diffrn_reflns_theta_min 1.97
_exptl_absorpt_coefficient_mu 15.565
_exptl_absorpt_correction_T_max 0.4088
_exptl_absorpt_correction_T_min 0.2567
_exptl_absorpt_correction_type multi-scan
_exptl_absorpt_process_details sadabs
_exptl_crystal_colour colorless
_exptl_crystal_density_diffrn 2.557
_exptl_crystal_density_method 'not measured'
_exptl_crystal_description block
_exptl_crystal_F_000 384
_exptl_crystal_size_max 0.12
_exptl_crystal_size_mid 0.08
_exptl_crystal_size_min 0.07
_refine_diff_density_max 1.660
_refine_diff_density_min -2.518
_refine_diff_density_rms 0.370
_refine_ls_extinction_method none
_refine_ls_goodness_of_fit_ref 1.094
_refine_ls_hydrogen_treatment constr
_refine_ls_matrix_type full
_refine_ls_number_parameters 145
_refine_ls_number_reflns 1881
_refine_ls_number_restraints 30
_refine_ls_restrained_S_all 1.101
_refine_ls_R_factor_all 0.0443
_refine_ls_R_factor_gt 0.0398
_refine_ls_shift/su_max 0.000
_refine_ls_shift/su_mean 0.000
_refine_ls_structure_factor_coef Fsqd
_refine_ls_weighting_details 'calc w=1/[\s^2^(Fo^2^)+(0.0831P)^2^+0.0000P] where P=(Fo^2^+2Fc^2^)/3'
_refine_ls_weighting_scheme calc
_refine_ls_wR_factor_gt 0.1035
_refine_ls_wR_factor_ref 0.1159
_reflns_number_gt 1747
_reflns_number_total 1881
_reflns_threshold_expression >2sigma(I)
_cod_data_source_file JSSC-2015-223-131.cif
_cod_data_source_block 1
_cod_original_sg_symbol_H-M P-1
_cod_database_code 1562106

loop_
_symmetry_equiv_pos_as_xyz
'x, y, z'
'-x, -y, -z'

loop_
_atom_site_label
_atom_site_type_symbol
_atom_site_fract_x
_atom_site_fract_y
_atom_site_fract_z
_atom_site_U_iso_or_equiv
_atom_site_adp_type
_atom_site_occupancy
_atom_site_symmetry_multiplicity
_atom_site_calc_flag
_atom_site_refinement_flags
_atom_site_disorder_assembly
_atom_site_disorder_group
Pb1 Pb 0.72712(4) 0.13586(4) 0.41545(3) 0.02853(19) Uani 1 1 d . . .
O1 O 0.4256(9) -0.0117(10) 0.3790(7) 0.0333(16) Uani 1 1 d . . .
O2 O 0.1156(10) 0.0699(11) 0.3863(9) 0.045(2) Uani 1 1 d . . .
O3 O 0.3967(10) 0.3637(10) 0.4577(7) 0.0349(16) Uani 1 1 d . . .
O4 O 0.1876(11) 0.6320(10) 0.4643(9) 0.0415(19) Uani 1 1 d . . .
O5 O 0.8468(11) -0.2064(12) 0.3494(9) 0.047(2) Uani 1 1 d . . .
H5D H 0.9458 -0.2536 0.3826 0.057 Uiso 1 1 d R . .
H5C H 0.7758 -0.2519 0.4053 0.057 Uiso 1 1 d R . .
C1 C 0.2728(15) 0.0784(14) 0.3325(11) 0.033(2) Uani 1 1 d . . .
C2 C 0.286(2) 0.207(2) 0.2048(14) 0.055(3) Uani 1 1 d U . .
H2A H 0.2596 0.1427 0.1368 0.066 Uiso 1 1 calc R . .
H2B H 0.1868 0.3170 0.2103 0.066 Uiso 1 1 calc R . .
C3 C 0.4671(15) 0.2694(16) 0.1640(9) 0.033(2) Uani 1 1 d . . .
C4 C 0.610(2) 0.153(2) 0.1060(12) 0.058(4) Uani 1 1 d . . .
H4 H 0.5904 0.0356 0.0963 0.070 Uiso 1 1 calc R . .
C5 C 0.784(3) 0.194(3) 0.060(2) 0.096(6) Uani 1 1 d U . .
H5 H 0.8758 0.1113 0.0158 0.116 Uiso 1 1 calc R . .
C6 C 0.812(3) 0.356(3) 0.0816(16) 0.079(5) Uani 1 1 d U . .
H6 H 0.9274 0.3890 0.0517 0.095 Uiso 1 1 calc R . .
C7 C 0.667(3) 0.490(3) 0.1523(18) 0.077(5) Uani 1 1 d U . .
H7 H 0.6913 0.6022 0.1697 0.093 Uiso 1 1 calc R . .
C8 C 0.4918(19) 0.4406(17) 0.1911(11) 0.046(3) Uani 1 1 d . . .
C9 C 0.348(3) 0.578(3) 0.2543(17) 0.084(5) Uani 1 1 d U . .
H9A H 0.2305 0.5960 0.2135 0.101 Uiso 1 1 calc R . .
H9B H 0.3880 0.6962 0.2420 0.101 Uiso 1 1 calc R . .
C10 C 0.3085(16) 0.5145(15) 0.4073(11) 0.038(3) Uani 1 1 d . . .

loop_
_atom_site_aniso_label
_atom_site_aniso_U_11
_atom_site_aniso_U_22
_atom_site_aniso_U_33
_atom_site_aniso_U_23
_atom_site_aniso_U_13
_atom_site_aniso_U_12
Pb1 0.0232(3) 0.0295(3) 0.0302(3) 0.00166(17) -0.00432(17) -0.00202(17)
O1 0.024(4) 0.032(4) 0.043(4) 0.003(3) -0.010(3) -0.006(3)
O2 0.023(4) 0.041(5) 0.065(6) 0.007(4) -0.005(4) 0.000(3)
O3 0.029(4) 0.031(4) 0.041(4) 0.000(3) -0.002(3) -0.001(3)
O4 0.037(4) 0.031(4) 0.054(5) -0.011(4) -0.010(4) 0.005(3)
O5 0.033(4) 0.043(5) 0.064(6) 0.000(4) -0.007(4) -0.004(3)
C1 0.034(6) 0.026(5) 0.041(6) 0.002(4) -0.015(5) -0.010(4)
C2 0.050(5) 0.063(5) 0.053(5) 0.006(4) -0.016(4) -0.017(4)
C3 0.033(5) 0.047(6) 0.016(5) 0.010(4) -0.008(4) -0.009(5)
C4 0.056(8) 0.075(10) 0.036(7) -0.004(7) 0.000(6) -0.001(7)
C5 0.092(7) 0.098(7) 0.093(7) -0.003(5) -0.007(5) -0.011(5)
C6 0.069(6) 0.089(7) 0.076(7) 0.004(5) -0.011(5) -0.016(5)
C7 0.082(6) 0.078(6) 0.073(6) 0.000(5) -0.014(5) -0.023(5)
C8 0.058(8) 0.039(7) 0.034(6) 0.020(5) -0.014(6) -0.004(6)
C9 0.090(7) 0.078(6) 0.082(7) -0.012(5) -0.008(5) -0.010(5)
C10 0.045(6) 0.024(5) 0.045(7) 0.000(5) -0.017(5) -0.002(5)

loop_
_atom_type_symbol
_atom_type_description
_atom_type_scat_dispersion_real
_atom_type_scat_dispersion_imag
_atom_type_scat_source
C C 0.0033 0.0016 'International Tables Vol C Tables 4.2.6.8 and 6.1.1.4'
O O 0.0106 0.0060 'International Tables Vol C Tables 4.2.6.8 and 6.1.1.4'
Pb Pb -3.3944 10.1111 'International Tables Vol C Tables 4.2.6.8 and 6.1.1.4'
H H 0.0000 0.0000 'International Tables Vol C Tables 4.2.6.8 and 6.1.1.4'

loop_
_geom_angle_atom_site_label_1
_geom_angle_atom_site_label_2
_geom_angle_atom_site_label_3
_geom_angle
_geom_angle_site_symmetry_1
_geom_angle_site_symmetry_3
O1 Pb1 O4 87.3(3) 2_656 2_666
O1 Pb1 O2 51.3(2) 2_656 2_656
O4 Pb1 O2 76.7(3) 2_666 2_656
O1 Pb1 O3 72.4(2) 2_656 .
O4 Pb1 O3 77.7(2) 2_666 .
O2 Pb1 O3 118.2(2) 2_656 .
O1 Pb1 O5 90.9(3) 2_656 .
O4 Pb1 O5 142.7(2) 2_666 .
O2 Pb1 O5 73.3(3) 2_656 .
O3 Pb1 O5 136.7(2) . .
O1 Pb1 O1 68.0(3) 2_656 .
O4 Pb1 O1 141.3(2) 2_666 .
O2 Pb1 O1 106.3(2) 2_656 .
O3 Pb1 O1 66.9(2) . .
O5 Pb1 O1 69.8(2) . .
O1 Pb1 O2 118.0(2) 2_656 1_655
O4 Pb1 O2 75.4(3) 2_666 1_655
O2 Pb1 O2 66.8(3) 2_656 1_655
O3 Pb1 O2 150.4(2) . 1_655
O5 Pb1 O2 72.7(2) . 1_655
O1 Pb1 O2 142.2(2) . 1_655
C1 O1 Pb1 95.6(7) . 2_656
C1 O1 Pb1 126.0(6) . .
Pb1 O1 Pb1 112.0(3) 2_656 .
C1 O2 Pb1 89.7(6) . 2_656
C1 O2 Pb1 157.0(8) . 1_455
Pb1 O2 Pb1 113.2(3) 2_656 1_455
C10 O3 Pb1 137.7(8) . .
C10 O4 Pb1 123.2(7) . 2_666
Pb1 O5 H5D 108.5 . .
Pb1 O5 H5C 93.5 . .
H5D O5 H5C 97.0 . .
O2 C1 O1 123.1(11) . .
O2 C1 C2 118.5(10) . .
O1 C1 C2 118.4(10) . .
C3 C2 C1 118.1(10) . .
C3 C2 H2A 107.8 . .
C1 C2 H2A 107.8 . .
C3 C2 H2B 107.8 . .
C1 C2 H2B 107.8 . .
H2A C2 H2B 107.1 . .
C4 C3 C8 120.6(12) . .
C4 C3 C2 118.6(12) . .
C8 C3 C2 120.7(11) . .
C3 C4 C5 125.1(17) . .
C3 C4 H4 117.5 . .
C5 C4 H4 117.5 . .
C6 C5 C4 116(2) . .
C6 C5 H5 121.9 . .
C4 C5 H5 121.9 . .
C5 C6 C7 123(2) . .
C5 C6 H6 118.6 . .
C7 C6 H6 118.6 . .
C8 C7 C6 117.2(16) . .
C8 C7 H7 121.4 . .
C6 C7 H7 121.4 . .
C3 C8 C7 118.0(13) . .
C3 C8 C9 125.5(14) . .
C7 C8 C9 116.5(14) . .
C8 C9 C10 112.7(13) . .
C8 C9 H9A 109.0 . .
C10 C9 H9A 109.0 . .
C8 C9 H9B 109.0 . .
C10 C9 H9B 109.0 . .
H9A C9 H9B 107.8 . .
O3 C10 O4 126.3(11) . .
O3 C10 C9 119.8(11) . .
O4 C10 C9 113.9(10) . .

loop_
_geom_bond_atom_site_label_1
_geom_bond_atom_site_label_2
_geom_bond_distance
_geom_bond_site_symmetry_2
Pb1 O1 2.458(8) 2_656
Pb1 O4 2.488(7) 2_666
Pb1 O2 2.609(9) 2_656
Pb1 O3 2.649(7) .
Pb1 O5 2.657(8) .
Pb1 O1 2.734(7) .
Pb1 O2 2.747(8) 1_655
O1 C1 1.273(12) .
O1 Pb1 2.458(8) 2_656
O2 C1 1.225(14) .
O2 Pb1 2.609(9) 2_656
O2 Pb1 2.747(7) 1_455
O3 C10 1.237(13) .
O4 C10 1.259(13) .
O4 Pb1 2.488(7) 2_666
O5 H5D 0.8200 .
O5 H5C 0.8200 .
C1 C2 1.530(18) .
C2 C3 1.483(17) .
C2 H2A 0.9700 .
C2 H2B 0.9700 .
C3 C4 1.348(17) .
C3 C8 1.389(18) .
C4 C5 1.38(3) .
C4 H4 0.9300 .
C5 C6 1.32(3) .
C5 H5 0.9300 .
C6 C7 1.49(2) .
C6 H6 0.9300 .
C7 C8 1.40(2) .
C7 H7 0.9300 .
C8 C9 1.46(2) .
C9 C10 1.62(2) .
C9 H9A 0.9700 .
C9 H9B 0.9700 .

loop_
_geom_torsion_atom_site_label_1
_geom_torsion_atom_site_label_2
_geom_torsion_atom_site_label_3
_geom_torsion_atom_site_label_4
_geom_torsion
_geom_torsion_site_symmetry_1
_geom_torsion_site_symmetry_2
_geom_torsion_site_symmetry_3
_geom_torsion_site_symmetry_4
O1 Pb1 O1 C1 115.1(9) 2_656 . . .
O4 Pb1 O1 C1 61.0(10) 2_666 . . .
O2 Pb1 O1 C1 149.9(8) 2_656 . . .
O3 Pb1 O1 C1 35.6(8) . . . .
O5 Pb1 O1 C1 -145.3(9) . . . .
O2 Pb1 O1 C1 -137.2(8) 1_655 . . .
O1 Pb1 O1 Pb1 0.0 2_656 . . 2_656
O4 Pb1 O1 Pb1 -54.1(5) 2_666 . . 2_656
O2 Pb1 O1 Pb1 34.8(3) 2_656 . . 2_656
O3 Pb1 O1 Pb1 -79.5(3) . . . 2_656
O5 Pb1 O1 Pb1 99.6(3) . . . 2_656
O2 Pb1 O1 Pb1 107.7(4) 1_655 . . 2_656
O1 Pb1 O3 C10 174.8(10) 2_656 . . .
O4 Pb1 O3 C10 83.7(10) 2_666 . . .
O2 Pb1 O3 C10 151.1(9) 2_656 . . .
O5 Pb1 O3 C10 -113.4(10) . . . .
O1 Pb1 O3 C10 -112.2(10) . . . .
O2 Pb1 O3 C10 58.9(12) 1_655 . . .
Pb1 O2 C1 O1 5.2(10) 2_656 . . .
Pb1 O2 C1 O1 -174.4(12) 1_455 . . .
Pb1 O2 C1 C2 -173.4(9) 2_656 . . .
Pb1 O2 C1 C2 7(2) 1_455 . . .
Pb1 O1 C1 O2 -5.6(11) 2_656 . . .
Pb1 O1 C1 O2 -128.1(9) . . . .
Pb1 O1 C1 C2 173.1(9) 2_656 . . .
Pb1 O1 C1 C2 50.5(12) . . . .
O2 C1 C2 C3 158.7(11) . . . .
O1 C1 C2 C3 -20.0(16) . . . .
C1 C2 C3 C4 81.0(15) . . . .
C1 C2 C3 C8 -95.6(14) . . . .
C8 C3 C4 C5 -5(2) . . . .
C2 C3 C4 C5 178.1(16) . . . .
C3 C4 C5 C6 4(3) . . . .
C4 C5 C6 C7 0(3) . . . .
C5 C6 C7 C8 -3(3) . . . .
C4 C3 C8 C7 2.2(18) . . . .
C2 C3 C8 C7 178.8(13) . . . .
C4 C3 C8 C9 -179.6(14) . . . .
C2 C3 C8 C9 -3.0(19) . . . .
C6 C7 C8 C3 1(2) . . . .
C6 C7 C8 C9 -177.0(15) . . . .
C3 C8 C9 C10 73.3(18) . . . .
C7 C8 C9 C10 -108.4(16) . . . .
Pb1 O3 C10 O4 -152.1(8) . . . .
Pb1 O3 C10 C9 26.8(17) . . . .
Pb1 O4 C10 O3 81.9(14) 2_666 . . .
Pb1 O4 C10 C9 -97.0(11) 2_666 . . .
C8 C9 C10 O3 0(2) . . . .
C8 C9 C10 O4 178.7(12) . . . .
